data_1551553
loop_
_publ_author_name
'MOCHIZUKI, Katsura'

_publ_section_title
;
 Pentanuclear Complex Formed between Dinuclear Nickel(II) Complexes and
 Sodium Ion
;
_journal_issue 0
_journal_name_full 'X-ray Structure Analysis Online'
_journal_page_first 25
_journal_paper_doi 10.2116/xraystruct.34.25
_journal_volume 34
_journal_year 2018
_chemical_formula_moiety 'C38 H80 N8 Na Ni4 O14, C24 H20 B'
_chemical_formula_sum 'C62 H100 B N8 Na Ni4 O14'
_chemical_formula_weight 1450.12
_space_group_crystal_system triclinic
_space_group_IT_number 2
_space_group_name_Hall '-P 1'
_space_group_name_H-M_alt 'P -1'
_symmetry_space_group_name_Hall '-P 1'
_symmetry_space_group_name_H-M 'P -1'
_atom_sites_solution_hydrogens geom
_atom_sites_solution_primary direct
_atom_sites_solution_secondary difmap
_cell_angle_alpha 116.929(18)
_cell_angle_beta 92.970(19)
_cell_angle_gamma 101.485(13)
_cell_formula_units_Z 2
_cell_length_a 10.841(3)
_cell_length_b 19.161(5)
_cell_length_c 20.415(5)
_cell_measurement_reflns_used 8723
_cell_measurement_temperature 298
_cell_measurement_theta_max 27.49
_cell_measurement_theta_min 2.03
_cell_volume 3655.9(18)
_computing_cell_refinement 'CrystalClear-SM Expert 2.0 r1'
_computing_data_collection 'CrystalClear-SM Expert 2.0 r1 (Rigaku, 2009)'
_computing_data_reduction 'CrystalClear-SM Expert 2.0 r1'
_computing_molecular_graphics 'CrystalStructure 4.2'
_computing_publication_material 'CrystalStructure 4.2 (Rigaku, 2017)'
_computing_structure_refinement 'SHELXL Version 2014/7 (Sheldrick, 2008)'
_computing_structure_solution 'SIR2014 (Burla, et al., 2014)'
_diffrn_ambient_temperature 298
_diffrn_detector_area_resol_mean 13.653
_diffrn_measured_fraction_theta_full 0.995
_diffrn_measured_fraction_theta_max 0.991
_diffrn_measurement_device_type 'Rigaku XtaLAB mini'
_diffrn_measurement_method \w
_diffrn_radiation_type 'Mo K\a'
_diffrn_radiation_wavelength 0.71075
_diffrn_reflns_av_R_equivalents 0.0404
_diffrn_reflns_Laue_measured_fraction_full 0.995
_diffrn_reflns_Laue_measured_fraction_max 0.991
_diffrn_reflns_limit_h_max 14
_diffrn_reflns_limit_h_min -14
_diffrn_reflns_limit_k_max 24
_diffrn_reflns_limit_k_min -24
_diffrn_reflns_limit_l_max 26
_diffrn_reflns_limit_l_min -26
_diffrn_reflns_number 37536
_diffrn_reflns_point_group_measured_fraction_full 0.995
_diffrn_reflns_point_group_measured_fraction_max 0.991
_diffrn_reflns_theta_full 25.242
_diffrn_reflns_theta_max 27.516
_diffrn_reflns_theta_min 1.134
_diffrn_standards_number 0
_exptl_absorpt_coefficient_mu 1.083
_exptl_absorpt_correction_T_max 0.681
_exptl_absorpt_correction_T_min 0.440
_exptl_absorpt_correction_type numerical
_exptl_absorpt_process_details 'NUMABS (Rigaku, 1999)'
_exptl_crystal_colour green
_exptl_crystal_density_diffrn 1.317
_exptl_crystal_density_method 'not measured'
_exptl_crystal_description prism
_exptl_crystal_F_000 1536.00
_exptl_crystal_size_max 0.410
_exptl_crystal_size_mid 0.260
_exptl_crystal_size_min 0.190
_refine_diff_density_max 0.65
_refine_diff_density_min -0.53
_refine_ls_extinction_method none
_refine_ls_goodness_of_fit_ref 1.070
_refine_ls_hydrogen_treatment constr
_refine_ls_number_parameters 829
_refine_ls_number_reflns 16641
_refine_ls_number_restraints 0
_refine_ls_R_factor_all 0.0689
_refine_ls_R_factor_gt 0.0464
_refine_ls_shift/su_max 0.001
_refine_ls_structure_factor_coef Fsqd
_refine_ls_weighting_details 'w = 1/[\s^2^(Fo^2^)+(0.0363P)^2^+1.3849P] where P=(Fo^2^+2Fc^2^)/3'
_refine_ls_weighting_scheme calc
_refine_ls_wR_factor_gt 0.1016
_refine_ls_wR_factor_ref 0.1207
_reflns_Friedel_coverage 0.000
_reflns_number_gt 12272
_reflns_number_total 16641
_reflns_threshold_expression F^2^>2.0\s(F^2^)
_cod_data_source_file 34_25_1.txt
_cod_data_source_block NiL1171215-1
_cod_original_cell_volume 3655.7(19)
_cod_database_code 1551553

loop_
_space_group_symop_id
_space_group_symop_operation_xyz
1 +X,+Y,+Z
2 -X,-Y,-Z

loop_
_atom_site_label
_atom_site_type_symbol
_atom_site_fract_x
_atom_site_fract_y
_atom_site_fract_z
_atom_site_U_iso_or_equiv
_atom_site_adp_type
_atom_site_occupancy
_atom_site_site_symmetry_order
_atom_site_calc_flag
_atom_site_refinement_flags_posn
_atom_site_refinement_flags_adp
Ni2 Ni 0.23100(3) 0.27438(2) 0.06671(2) 0.04184(9) Uani 1 1 d . .
Ni4 Ni 0.14196(4) 0.68193(2) 0.42674(2) 0.04712(10) Uani 1 1 d . .
Ni1 Ni 0.14750(4) 0.23377(2) 0.21336(2) 0.04705(10) Uani 1 1 d . .
Ni3 Ni -0.11832(4) 0.59978(2) 0.27994(2) 0.05100(10) Uani 1 1 d . .
Na1 Na 0.15298(11) 0.46594(6) 0.24860(6) 0.0498(3) Uani 1 1 d . .
O18 O 0.27020(17) 0.24524(11) 0.14636(10) 0.0463(4) Uani 1 1 d . .
O20 O 0.04129(18) 0.22646(13) 0.04753(11) 0.0571(5) Uani 1 1 d . .
O22 O -0.0099(2) 0.19769(15) 0.13806(13) 0.0688(6) Uani 1 1 d . .
O25 O 0.0335(3) 0.26633(14) 0.29774(13) 0.0727(7) Uani 1 1 d . .
O27 O 0.1262(2) 0.35963(13) 0.27015(13) 0.0701(6) Uani 1 1 d . .
O30 O 0.1978(2) 0.34391(12) 0.01447(11) 0.0570(5) Uani 1 1 d . .
O32 O 0.2163(2) 0.40224(13) 0.13593(11) 0.0600(5) Uani 1 1 d . .
O58 O 0.03372(19) 0.68700(11) 0.34739(10) 0.0499(5) Uani 1 1 d . .
O60 O -0.1649(2) 0.56146(15) 0.35425(14) 0.0750(7) Uani 1 1 d . .
O62 O -0.0005(2) 0.61156(15) 0.44600(13) 0.0725(7) Uani 1 1 d . .
O65 O -0.2263(2) 0.48602(13) 0.19333(13) 0.0673(6) Uani 1 1 d . .
O67 O -0.02187(19) 0.50412(12) 0.22321(12) 0.0576(5) Uani 1 1 d . .
O70 O 0.2748(2) 0.65046(13) 0.47987(12) 0.0683(6) Uani 1 1 d . .
O72 O 0.2322(2) 0.57664(13) 0.35946(12) 0.0677(6) Uani 1 1 d . .
N3 N 0.1191(3) 0.11369(15) 0.19769(14) 0.0588(7) Uani 1 1 d . .
N6 N 0.3185(3) 0.25658(16) 0.28385(14) 0.0609(7) Uani 1 1 d . .
N11 N 0.4346(2) 0.31242(16) 0.08081(14) 0.0582(6) Uani 1 1 d . .
N15 N 0.2506(2) 0.17530(15) -0.03325(13) 0.0540(6) Uani 1 1 d . .
N43 N -0.2753(3) 0.6546(2) 0.2992(2) 0.0883(11) Uani 1 1 d . .
N46 N -0.0805(3) 0.65545(18) 0.21135(16) 0.0737(8) Uani 1 1 d . .
N51 N 0.2846(2) 0.76401(14) 0.40980(14) 0.0556(6) Uani 1 1 d . .
N55 N 0.1366(3) 0.78611(16) 0.52559(14) 0.0646(7) Uani 1 1 d . .
C1 C 0.1372(4) 0.0578(2) 0.1228(2) 0.0867(12) Uani 1 1 d . .
H1A H 0.2210 0.0765 0.1146 0.130 Uiso 1 1 calc R U
H1B H 0.0745 0.0554 0.0864 0.130 Uiso 1 1 calc R U
H1C H 0.1279 0.0049 0.1183 0.130 Uiso 1 1 calc R U
C2 C -0.0114(4) 0.0837(2) 0.2086(2) 0.0828(11) Uani 1 1 d . .
H2A H -0.0731 0.0817 0.1719 0.124 Uiso 1 1 calc R U
H2B H -0.0248 0.1194 0.2575 0.124 Uiso 1 1 calc R U
H2C H -0.0206 0.0304 0.2034 0.124 Uiso 1 1 calc R U
C4 C 0.2135(4) 0.1186(2) 0.2550(2) 0.0796(11) Uani 1 1 d . .
H4A H 0.2262 0.0653 0.2409 0.096 Uiso 1 1 calc R U
H4B H 0.1818 0.1374 0.3020 0.096 Uiso 1 1 calc R U
C5 C 0.3365(4) 0.1744(2) 0.2639(2) 0.0800(11) Uani 1 1 d . .
H5A H 0.3712 0.1538 0.2179 0.096 Uiso 1 1 calc R U
H5B H 0.3968 0.1779 0.3028 0.096 Uiso 1 1 calc R U
C7 C 0.3211(5) 0.3021(3) 0.36467(19) 0.0951(14) Uani 1 1 d . .
H7A H 0.4045 0.3118 0.3904 0.143 Uiso 1 1 calc R U
H7B H 0.2591 0.2714 0.3798 0.143 Uiso 1 1 calc R U
H7C H 0.3015 0.3528 0.3766 0.143 Uiso 1 1 calc R U
C8 C 0.4166(3) 0.3020(2) 0.26081(19) 0.0706(9) Uani 1 1 d . .
H8A H 0.5002 0.3000 0.2783 0.085 Uiso 1 1 calc R U
H8B H 0.4130 0.3581 0.2839 0.085 Uiso 1 1 calc R U
C9 C 0.3993(3) 0.2684(2) 0.17675(17) 0.0575(8) Uani 1 1 d . .
H9 H 0.4336 0.2205 0.1555 0.069 Uiso 1 1 calc R U
C10 C 0.4745(3) 0.3308(2) 0.15849(18) 0.0663(9) Uani 1 1 d . .
H10A H 0.4627 0.3836 0.1921 0.080 Uiso 1 1 calc R U
H10B H 0.5645 0.3330 0.1661 0.080 Uiso 1 1 calc R U
C12 C 0.4872(3) 0.3837(2) 0.0711(2) 0.0784(11) Uani 1 1 d . .
H12A H 0.4553 0.4283 0.1039 0.118 Uiso 1 1 calc R U
H12B H 0.4620 0.3714 0.0205 0.118 Uiso 1 1 calc R U
H12C H 0.5786 0.3978 0.0826 0.118 Uiso 1 1 calc R U
C13 C 0.4738(3) 0.2412(2) 0.0253(2) 0.0766(11) Uani 1 1 d . .
H13A H 0.4763 0.2035 0.0445 0.092 Uiso 1 1 calc R U
H13B H 0.5585 0.2584 0.0161 0.092 Uiso 1 1 calc R U
C14 C 0.3800(3) 0.2004(2) -0.04635(19) 0.0722(10) Uani 1 1 d . .
H14A H 0.3810 0.2374 -0.0668 0.087 Uiso 1 1 calc R U
H14B H 0.4049 0.1534 -0.0823 0.087 Uiso 1 1 calc R U
C16 C 0.1564(3) 0.1612(2) -0.09577(17) 0.0693(9) Uani 1 1 d . .
H16A H 0.1662 0.2099 -0.0999 0.104 Uiso 1 1 calc R U
H16B H 0.0718 0.1457 -0.0868 0.104 Uiso 1 1 calc R U
H16C H 0.1701 0.1188 -0.1412 0.104 Uiso 1 1 calc R U
C17 C 0.2340(4) 0.1005(2) -0.0270(2) 0.0790(11) Uani 1 1 d . .
H17A H 0.2476 0.0580 -0.0723 0.119 Uiso 1 1 calc R U
H17B H 0.1491 0.0854 -0.0182 0.119 Uiso 1 1 calc R U
H17C H 0.2946 0.1094 0.0138 0.119 Uiso 1 1 calc R U
C21 C -0.0337(3) 0.19602(17) 0.07718(16) 0.0471(6) Uani 1 1 d . .
C23 C -0.1676(3) 0.1539(2) 0.03542(19) 0.0717(10) Uani 1 1 d . .
H23A H -0.2244 0.1866 0.0598 0.107 Uiso 1 1 calc R U
H23B H -0.1931 0.1025 0.0345 0.107 Uiso 1 1 calc R U
H23C H -0.1706 0.1459 -0.0147 0.107 Uiso 1 1 calc R U
C26 C 0.0484(4) 0.3357(2) 0.30429(19) 0.0685(9) Uani 1 1 d . .
C28 C -0.0291(5) 0.3913(3) 0.3509(3) 0.1126(18) Uani 1 1 d . .
H28A H -0.1111 0.3784 0.3223 0.169 Uiso 1 1 calc R U
H28B H 0.0144 0.4463 0.3659 0.169 Uiso 1 1 calc R U
H28C H -0.0399 0.3847 0.3943 0.169 Uiso 1 1 calc R U
C31 C 0.1983(3) 0.40393(19) 0.07497(18) 0.0588(8) Uani 1 1 d . .
C33 C 0.1766(6) 0.4790(3) 0.0752(2) 0.1121(18) Uani 1 1 d . .
H33A H 0.1916 0.5218 0.1255 0.168 Uiso 1 1 calc R U
H33B H 0.0902 0.4686 0.0530 0.168 Uiso 1 1 calc R U
H33C H 0.2341 0.4946 0.0472 0.168 Uiso 1 1 calc R U
C41 C -0.2538(4) 0.7223(3) 0.3764(3) 0.125(2) Uani 1 1 d . .
H41A H -0.1734 0.7598 0.3856 0.187 Uiso 1 1 calc R U
H41B H -0.2531 0.7014 0.4111 0.187 Uiso 1 1 calc R U
H41C H -0.3211 0.7495 0.3823 0.187 Uiso 1 1 calc R U
C42 C -0.3961(4) 0.5939(3) 0.2861(3) 0.121(2) Uani 1 1 d . .
H42A H -0.4667 0.6181 0.2896 0.182 Uiso 1 1 calc R U
H42B H -0.3927 0.5759 0.3229 0.182 Uiso 1 1 calc R U
H42C H -0.4069 0.5486 0.2374 0.182 Uiso 1 1 calc R U
C44 C -0.2844(5) 0.6840(3) 0.2437(3) 0.130(2) Uani 1 1 d . .
H44A H -0.3311 0.7256 0.2603 0.155 Uiso 1 1 calc R U
H44B H -0.3308 0.6397 0.1965 0.155 Uiso 1 1 calc R U
C45 C -0.1548(6) 0.7174(3) 0.2336(3) 0.1173(18) Uani 1 1 d . .
H45A H -0.1621 0.7342 0.1956 0.141 Uiso 1 1 calc R U
H45B H -0.1109 0.7644 0.2798 0.141 Uiso 1 1 calc R U
C47 C -0.1079(5) 0.6026(3) 0.1303(2) 0.1069(16) Uani 1 1 d . .
H47A H -0.1979 0.5785 0.1150 0.160 Uiso 1 1 calc R U
H47B H -0.0631 0.5609 0.1173 0.160 Uiso 1 1 calc R U
H47C H -0.0805 0.6340 0.1056 0.160 Uiso 1 1 calc R U
C48 C 0.0588(4) 0.6924(2) 0.23316(19) 0.0799(11) Uani 1 1 d . .
H48A H 0.0815 0.7323 0.2162 0.096 Uiso 1 1 calc R U
H48B H 0.1039 0.6509 0.2088 0.096 Uiso 1 1 calc R U
C49 C 0.1003(3) 0.73201(19) 0.31584(17) 0.0591(8) Uani 1 1 d . .
H49 H 0.0805 0.7849 0.3377 0.071 Uiso 1 1 calc R U
C50 C 0.2432(3) 0.7460(2) 0.33298(19) 0.0697(9) Uani 1 1 d . .
H50A H 0.2685 0.6982 0.2988 0.084 Uiso 1 1 calc R U
H50B H 0.2855 0.7908 0.3254 0.084 Uiso 1 1 calc R U
C52 C 0.4174(3) 0.7569(2) 0.4175(3) 0.0888(12) Uani 1 1 d . .
H52A H 0.4715 0.7934 0.4045 0.133 Uiso 1 1 calc R U
H52B H 0.4209 0.7025 0.3849 0.133 Uiso 1 1 calc R U
H52C H 0.4460 0.7704 0.4680 0.133 Uiso 1 1 calc R U
C53 C 0.2792(4) 0.84609(19) 0.46526(19) 0.0713(10) Uani 1 1 d . .
H53A H 0.3584 0.8847 0.4725 0.086 Uiso 1 1 calc R U
H53B H 0.2101 0.8615 0.4473 0.086 Uiso 1 1 calc R U
C54 C 0.2588(4) 0.8471(2) 0.5360(2) 0.0875(12) Uani 1 1 d . .
H54A H 0.2541 0.9007 0.5721 0.105 Uiso 1 1 calc R U
H54B H 0.3303 0.8344 0.5551 0.105 Uiso 1 1 calc R U
C56 C 0.1490(5) 0.7741(3) 0.5909(2) 0.0965(14) Uani 1 1 d . .
H56A H 0.1615 0.8250 0.6351 0.145 Uiso 1 1 calc R U
H56B H 0.2208 0.7519 0.5913 0.145 Uiso 1 1 calc R U
H56C H 0.0728 0.7374 0.5893 0.145 Uiso 1 1 calc R U
C57 C 0.0281(5) 0.8160(3) 0.5224(3) 0.139(2) Uani 1 1 d . .
H57A H -0.0474 0.7771 0.5179 0.208 Uiso 1 1 calc R U
H57B H 0.0227 0.8254 0.4801 0.208 Uiso 1 1 calc R U
H57C H 0.0355 0.8658 0.5670 0.208 Uiso 1 1 calc R U
C61 C -0.1127(3) 0.57375(19) 0.4153(2) 0.0597(8) Uani 1 1 d . .
C63 C -0.1941(4) 0.5385(3) 0.4569(2) 0.0956(14) Uani 1 1 d . .
H63A H -0.1412 0.5231 0.4846 0.143 Uiso 1 1 calc R U
H63B H -0.2587 0.4918 0.4218 0.143 Uiso 1 1 calc R U
H63C H -0.2337 0.5782 0.4903 0.143 Uiso 1 1 calc R U
C66 C -0.1302(3) 0.45869(19) 0.18639(17) 0.0581(8) Uani 1 1 d . .
C68 C -0.1415(4) 0.3707(2) 0.1349(2) 0.0876(13) Uani 1 1 d . .
H68A H -0.1555 0.3408 0.1621 0.131 Uiso 1 1 calc R U
H68B H -0.0643 0.3646 0.1143 0.131 Uiso 1 1 calc R U
H68C H -0.2121 0.3505 0.0953 0.131 Uiso 1 1 calc R U
C71 C 0.2905(3) 0.59355(19) 0.42192(19) 0.0595(8) Uani 1 1 d . .
C73 C 0.3817(4) 0.5462(3) 0.4275(3) 0.0936(13) Uani 1 1 d . .
H73A H 0.4674 0.5793 0.4414 0.140 Uiso 1 1 calc R U
H73B H 0.3737 0.4993 0.3802 0.140 Uiso 1 1 calc R U
H73C H 0.3624 0.5296 0.4645 0.140 Uiso 1 1 calc R U
C81 C 0.3677(3) 0.84305(18) 0.19014(16) 0.0517(7) Uani 1 1 d . .
C82 C 0.2492(3) 0.8233(2) 0.14535(17) 0.0615(8) Uani 1 1 d . .
H82 H 0.2095 0.8646 0.1531 0.074 Uiso 1 1 calc R U
C83 C 0.1889(4) 0.7452(2) 0.0901(2) 0.0789(11) Uani 1 1 d . .
H83 H 0.1118 0.7355 0.0614 0.095 Uiso 1 1 calc R U
C84 C 0.2434(5) 0.6831(2) 0.0783(2) 0.0863(12) Uani 1 1 d . .
H84 H 0.2040 0.6308 0.0415 0.104 Uiso 1 1 calc R U
C85 C 0.3560(4) 0.6981(2) 0.1208(2) 0.0831(12) Uani 1 1 d . .
H85 H 0.3927 0.6557 0.1132 0.100 Uiso 1 1 calc R U
C86 C 0.4173(3) 0.7765(2) 0.17583(18) 0.0621(8) Uani 1 1 d . .
H86 H 0.4941 0.7846 0.2040 0.075 Uiso 1 1 calc R U
C87 C 0.4901(3) 0.98886(17) 0.20691(15) 0.0467(6) Uani 1 1 d . .
C88 C 0.4358(3) 0.9691(2) 0.13509(17) 0.0578(8) Uani 1 1 d . .
H88 H 0.3695 0.9227 0.1095 0.069 Uiso 1 1 calc R U
C89 C 0.4758(4) 1.0149(2) 0.1002(2) 0.0701(10) Uani 1 1 d . .
H89 H 0.4354 0.9995 0.0527 0.084 Uiso 1 1 calc R U
C90 C 0.5740(4) 1.0826(3) 0.1350(2) 0.0760(11) Uani 1 1 d . .
H90 H 0.6010 1.1134 0.1116 0.091 Uiso 1 1 calc R U
C91 C 0.6325(4) 1.1044(2) 0.2052(2) 0.0768(10) Uani 1 1 d . .
H91 H 0.7007 1.1499 0.2294 0.092 Uiso 1 1 calc R U
C92 C 0.5899(3) 1.0588(2) 0.24015(19) 0.0636(8) Uani 1 1 d . .
H92 H 0.6298 1.0756 0.2881 0.076 Uiso 1 1 calc R U
C93 C 0.5650(3) 0.93643(17) 0.30140(15) 0.0477(6) Uani 1 1 d . .
C94 C 0.6826(3) 0.9325(2) 0.27752(18) 0.0656(9) Uani 1 1 d . .
H94 H 0.6910 0.9307 0.2317 0.079 Uiso 1 1 calc R U
C95 C 0.7875(3) 0.9313(2) 0.3180(2) 0.0747(10) Uani 1 1 d . .
H95 H 0.8641 0.9292 0.2996 0.090 Uiso 1 1 calc R U
C96 C 0.7779(3) 0.9331(2) 0.3854(2) 0.0681(9) Uani 1 1 d . .
H96 H 0.8477 0.9319 0.4130 0.082 Uiso 1 1 calc R U
C97 C 0.6641(3) 0.9367(2) 0.41169(19) 0.0629(9) Uani 1 1 d . .
H97 H 0.6567 0.9382 0.4575 0.075 Uiso 1 1 calc R U
C98 C 0.5597(3) 0.93805(17) 0.37009(16) 0.0511(7) Uani 1 1 d . .
H98 H 0.4834 0.9401 0.3889 0.061 Uiso 1 1 calc R U
C99 C 0.3462(3) 0.98020(18) 0.30842(15) 0.0474(6) Uani 1 1 d . .
C100 C 0.2296(3) 0.9392(2) 0.31461(19) 0.0635(8) Uani 1 1 d . .
H100 H 0.1993 0.8843 0.2818 0.076 Uiso 1 1 calc R U
C101 C 0.1563(4) 0.9771(3) 0.3681(2) 0.0815(11) Uani 1 1 d . .
H101 H 0.0793 0.9472 0.3703 0.098 Uiso 1 1 calc R U
C102 C 0.1963(4) 1.0569(3) 0.4166(2) 0.0847(13) Uani 1 1 d . .
H102 H 0.1470 1.0820 0.4519 0.102 Uiso 1 1 calc R U
C103 C 0.3104(4) 1.1002(3) 0.41326(19) 0.0787(11) Uani 1 1 d . .
H103 H 0.3389 1.1552 0.4465 0.094 Uiso 1 1 calc R U
C104 C 0.3840(3) 1.0622(2) 0.36007(17) 0.0604(8) Uani 1 1 d . .
H104 H 0.4614 1.0928 0.3591 0.073 Uiso 1 1 calc R U
B80 B 0.4409(3) 0.9367(2) 0.25095(17) 0.0450(7) Uani 1 1 d . .

loop_
_atom_site_aniso_label
_atom_site_aniso_U_11
_atom_site_aniso_U_22
_atom_site_aniso_U_33
_atom_site_aniso_U_23
_atom_site_aniso_U_13
_atom_site_aniso_U_12
Ni2 0.04068(19) 0.04324(19) 0.03700(18) 0.01510(15) 0.00879(14) 0.00990(14)
Ni4 0.0566(2) 0.03981(19) 0.0397(2) 0.01496(15) 0.00836(16) 0.01059(16)
Ni1 0.0575(2) 0.0457(2) 0.0441(2) 0.02307(17) 0.01285(16) 0.02000(17)
Ni3 0.0510(2) 0.0477(2) 0.0491(2) 0.01632(17) 0.00649(16) 0.01833(17)
Na1 0.0595(7) 0.0443(6) 0.0438(6) 0.0171(5) 0.0080(5) 0.0181(5)
O18 0.0417(10) 0.0501(11) 0.0444(11) 0.0207(9) 0.0052(8) 0.0104(8)
O20 0.0422(11) 0.0790(15) 0.0515(12) 0.0348(11) 0.0068(9) 0.0085(10)
O22 0.0511(13) 0.1017(19) 0.0701(15) 0.0577(14) 0.0093(11) 0.0115(12)
O25 0.107(2) 0.0605(14) 0.0752(16) 0.0422(13) 0.0470(14) 0.0385(13)
O27 0.0981(18) 0.0558(13) 0.0768(16) 0.0388(12) 0.0386(14) 0.0370(13)
O30 0.0711(14) 0.0534(12) 0.0461(12) 0.0214(10) 0.0147(10) 0.0188(10)
O32 0.0790(15) 0.0579(13) 0.0448(12) 0.0221(10) 0.0182(10) 0.0241(11)
O58 0.0608(12) 0.0443(11) 0.0442(11) 0.0217(9) 0.0090(9) 0.0101(9)
O60 0.0680(16) 0.0796(17) 0.0670(16) 0.0339(13) 0.0124(12) -0.0018(12)
O62 0.0750(17) 0.0787(17) 0.0693(15) 0.0454(14) 0.0137(12) 0.0045(13)
O65 0.0483(13) 0.0611(14) 0.0734(15) 0.0136(11) -0.0001(11) 0.0216(10)
O67 0.0491(12) 0.0496(12) 0.0609(13) 0.0145(10) 0.0029(10) 0.0155(9)
O70 0.0848(17) 0.0599(14) 0.0493(13) 0.0157(11) 0.0008(11) 0.0231(12)
O72 0.0882(17) 0.0474(12) 0.0504(13) 0.0132(10) -0.0010(11) 0.0092(11)
N3 0.0769(19) 0.0467(14) 0.0529(15) 0.0209(12) 0.0136(13) 0.0216(13)
N6 0.0751(18) 0.0596(16) 0.0469(15) 0.0250(13) 0.0000(12) 0.0173(13)
N11 0.0437(14) 0.0654(17) 0.0578(16) 0.0265(13) 0.0096(11) 0.0041(12)
N15 0.0589(16) 0.0500(14) 0.0432(14) 0.0129(11) 0.0142(11) 0.0142(11)
N43 0.066(2) 0.074(2) 0.097(3) 0.0101(19) 0.0040(17) 0.0365(17)
N46 0.100(2) 0.0665(19) 0.0564(17) 0.0307(15) -0.0021(16) 0.0240(17)
N51 0.0565(15) 0.0430(13) 0.0558(15) 0.0167(12) 0.0096(12) 0.0050(11)
N55 0.084(2) 0.0525(16) 0.0487(15) 0.0141(12) 0.0229(14) 0.0202(14)
C1 0.122(4) 0.054(2) 0.070(2) 0.0157(18) 0.028(2) 0.025(2)
C2 0.101(3) 0.059(2) 0.088(3) 0.036(2) 0.026(2) 0.011(2)
C4 0.105(3) 0.064(2) 0.086(3) 0.046(2) 0.004(2) 0.031(2)
C5 0.083(3) 0.081(3) 0.095(3) 0.053(2) 0.002(2) 0.035(2)
C7 0.128(4) 0.097(3) 0.045(2) 0.027(2) -0.002(2) 0.018(3)
C8 0.065(2) 0.076(2) 0.060(2) 0.0307(18) -0.0104(16) 0.0037(18)
C9 0.0486(17) 0.066(2) 0.0529(18) 0.0241(15) 0.0028(13) 0.0151(14)
C10 0.0459(18) 0.081(2) 0.058(2) 0.0286(18) -0.0006(14) 0.0019(16)
C12 0.054(2) 0.089(3) 0.082(3) 0.041(2) 0.0088(18) -0.0054(18)
C13 0.050(2) 0.095(3) 0.077(3) 0.029(2) 0.0250(18) 0.0277(19)
C14 0.067(2) 0.081(2) 0.058(2) 0.0190(18) 0.0289(17) 0.0248(18)
C16 0.079(2) 0.067(2) 0.0417(17) 0.0099(15) 0.0065(16) 0.0147(18)
C17 0.108(3) 0.049(2) 0.066(2) 0.0140(17) 0.017(2) 0.0236(19)
C21 0.0429(15) 0.0468(16) 0.0468(16) 0.0177(13) 0.0086(12) 0.0123(12)
C23 0.0489(19) 0.083(2) 0.068(2) 0.0323(19) 0.0022(16) -0.0037(17)
C26 0.096(3) 0.063(2) 0.066(2) 0.0356(18) 0.0377(19) 0.0396(19)
C28 0.166(5) 0.097(3) 0.127(4) 0.067(3) 0.095(4) 0.090(3)
C31 0.078(2) 0.0505(18) 0.0514(18) 0.0239(15) 0.0205(16) 0.0202(16)
C33 0.205(6) 0.074(3) 0.086(3) 0.046(2) 0.047(3) 0.069(3)
C41 0.090(3) 0.099(3) 0.118(4) -0.014(3) 0.009(3) 0.051(3)
C42 0.055(2) 0.101(3) 0.147(5) 0.004(3) 0.015(3) 0.030(2)
C44 0.100(4) 0.112(4) 0.166(5) 0.050(4) -0.025(4) 0.056(3)
C45 0.160(5) 0.102(4) 0.119(4) 0.065(3) 0.001(4) 0.068(4)
C47 0.151(5) 0.111(4) 0.054(2) 0.041(2) -0.006(3) 0.025(3)
C48 0.108(3) 0.073(2) 0.058(2) 0.0380(19) 0.009(2) 0.003(2)
C49 0.079(2) 0.0518(18) 0.0527(18) 0.0298(15) 0.0171(16) 0.0164(16)
C50 0.080(2) 0.061(2) 0.063(2) 0.0286(17) 0.0229(18) 0.0069(17)
C52 0.060(2) 0.077(3) 0.127(4) 0.050(3) 0.020(2) 0.0082(19)
C53 0.090(3) 0.0424(18) 0.065(2) 0.0150(16) 0.0179(19) 0.0042(16)
C54 0.111(3) 0.051(2) 0.072(3) 0.0119(19) 0.014(2) 0.004(2)
C56 0.129(4) 0.095(3) 0.046(2) 0.016(2) 0.024(2) 0.029(3)
C57 0.132(5) 0.141(5) 0.092(4) -0.009(3) -0.002(3) 0.090(4)
C61 0.067(2) 0.0504(18) 0.061(2) 0.0228(16) 0.0303(17) 0.0167(16)
C63 0.096(3) 0.105(3) 0.094(3) 0.055(3) 0.048(2) 0.013(2)
C66 0.0538(19) 0.0539(18) 0.0527(18) 0.0130(14) 0.0028(14) 0.0166(14)
C68 0.072(3) 0.054(2) 0.092(3) -0.0021(19) -0.002(2) 0.0197(18)
C71 0.068(2) 0.0475(17) 0.059(2) 0.0236(16) 0.0060(16) 0.0124(15)
C73 0.100(3) 0.092(3) 0.112(3) 0.055(3) 0.027(3) 0.053(3)
C81 0.0606(18) 0.0564(18) 0.0441(16) 0.0291(14) 0.0113(13) 0.0136(14)
C82 0.064(2) 0.065(2) 0.0545(19) 0.0318(16) 0.0004(15) 0.0076(16)
C83 0.084(3) 0.079(3) 0.058(2) 0.034(2) -0.0075(18) -0.014(2)
C84 0.108(3) 0.062(2) 0.065(2) 0.023(2) 0.009(2) -0.009(2)
C85 0.110(3) 0.052(2) 0.085(3) 0.029(2) 0.032(2) 0.019(2)
C86 0.072(2) 0.0575(19) 0.061(2) 0.0303(16) 0.0175(16) 0.0188(16)
C87 0.0430(15) 0.0552(17) 0.0492(16) 0.0280(14) 0.0115(12) 0.0187(13)
C88 0.0579(19) 0.074(2) 0.0514(18) 0.0369(16) 0.0117(14) 0.0194(16)
C89 0.072(2) 0.098(3) 0.067(2) 0.057(2) 0.0233(18) 0.030(2)
C90 0.077(3) 0.096(3) 0.095(3) 0.069(3) 0.047(2) 0.038(2)
C91 0.069(2) 0.076(2) 0.094(3) 0.051(2) 0.020(2) 0.0076(18)
C92 0.061(2) 0.072(2) 0.061(2) 0.0357(18) 0.0073(15) 0.0119(16)
C93 0.0527(17) 0.0456(15) 0.0446(15) 0.0203(13) 0.0033(12) 0.0161(12)
C94 0.065(2) 0.088(2) 0.0502(18) 0.0301(17) 0.0141(15) 0.0367(18)
C95 0.057(2) 0.094(3) 0.076(2) 0.035(2) 0.0108(18) 0.0392(19)
C96 0.061(2) 0.067(2) 0.080(2) 0.0373(19) -0.0097(17) 0.0233(17)
C97 0.070(2) 0.063(2) 0.063(2) 0.0391(17) -0.0059(16) 0.0125(16)
C98 0.0518(17) 0.0532(17) 0.0546(17) 0.0313(14) 0.0037(13) 0.0131(13)
C99 0.0502(16) 0.0603(18) 0.0449(15) 0.0329(14) 0.0051(12) 0.0221(13)
C100 0.0562(19) 0.076(2) 0.071(2) 0.0418(19) 0.0170(16) 0.0246(17)
C101 0.062(2) 0.122(4) 0.089(3) 0.064(3) 0.031(2) 0.044(2)
C102 0.089(3) 0.137(4) 0.067(2) 0.060(3) 0.033(2) 0.075(3)
C103 0.105(3) 0.089(3) 0.049(2) 0.0264(19) 0.011(2) 0.055(2)
C104 0.067(2) 0.065(2) 0.0493(18) 0.0255(16) 0.0031(15) 0.0235(16)
B80 0.0481(18) 0.0504(18) 0.0397(16) 0.0229(14) 0.0038(13) 0.0154(14)

loop_
_atom_type_symbol
_atom_type_description
_atom_type_scat_dispersion_real
_atom_type_scat_dispersion_imag
_atom_type_scat_source
C C 0.0033 0.0016
;
International Tables for Crystallography
(Vol. C, Tables 4.2.6.8 and 6.1.1.4)
;
H H 0.0000 0.0000
;
International Tables for Crystallography
(Vol. C, Table 6.1.1.4)
;
B B 0.0013 0.0007
;
International Tables for Crystallography
(Vol. C, Tables 4.2.6.8 and 6.1.1.4)
;
N N 0.0061 0.0033
;
International Tables for Crystallography
(Vol. C, Tables 4.2.6.8 and 6.1.1.4)
;
Na Na 0.0362 0.0249
;
International Tables for Crystallography
(Vol. C, Tables 4.2.6.8 and 6.1.1.4)
;
Ni Ni 0.3393 1.1124
;
International Tables for Crystallography
(Vol. C, Tables 4.2.6.8 and 6.1.1.4)
;
O O 0.0106 0.0060
;
International Tables for Crystallography
(Vol. C, Tables 4.2.6.8 and 6.1.1.4)
;

loop_
_geom_angle_atom_site_label_1
_geom_angle_atom_site_label_2
_geom_angle_atom_site_label_3
_geom_angle
O18 Ni2 O20 95.56(8)
O18 Ni2 O30 160.47(8)
O20 Ni2 O30 88.85(9)
O18 Ni2 N15 104.69(9)
O20 Ni2 N15 90.44(10)
O30 Ni2 N15 94.27(9)
O18 Ni2 N11 82.92(9)
O20 Ni2 N11 173.92(10)
O30 Ni2 N11 94.53(10)
N15 Ni2 N11 84.28(10)
O18 Ni2 O32 100.61(8)
O20 Ni2 O32 94.19(9)
O30 Ni2 O32 60.02(8)
N15 Ni2 O32 153.70(9)
N11 Ni2 O32 91.88(10)
O18 Ni2 C31 130.80(9)
O20 Ni2 C31 91.63(10)
O30 Ni2 C31 29.80(8)
N15 Ni2 C31 123.90(10)
N11 Ni2 C31 93.81(11)
O32 Ni2 C31 30.22(8)
O58 Ni4 O62 95.01(9)
O58 Ni4 O70 161.62(8)
O62 Ni4 O70 89.41(10)
O58 Ni4 N55 104.32(10)
O62 Ni4 N55 92.29(11)
O70 Ni4 N55 93.29(11)
O58 Ni4 N51 83.10(9)
O62 Ni4 N51 175.32(10)
O70 Ni4 N51 93.71(10)
N55 Ni4 N51 84.05(11)
O58 Ni4 O72 102.90(8)
O62 Ni4 O72 93.67(10)
O70 Ni4 O72 58.95(8)
N55 Ni4 O72 151.49(10)
N51 Ni4 O72 90.93(9)
O18 Ni1 O22 94.99(8)
O18 Ni1 O25 159.60(8)
O22 Ni1 O25 88.67(10)
O18 Ni1 N6 82.52(9)
O22 Ni1 N6 172.35(10)
O25 Ni1 N6 96.18(11)
O18 Ni1 N3 106.98(9)
O22 Ni1 N3 89.61(11)
O25 Ni1 N3 93.09(10)
N6 Ni1 N3 84.23(11)
O18 Ni1 O27 99.15(8)
O22 Ni1 O27 91.82(10)
O25 Ni1 O27 60.62(9)
N6 Ni1 O27 95.72(10)
N3 Ni1 O27 153.61(9)
O18 Ni1 C26 129.70(10)
O22 Ni1 C26 88.11(12)
O25 Ni1 C26 30.19(9)
N6 Ni1 C26 99.06(12)
N3 Ni1 C26 123.26(11)
O27 Ni1 C26 30.57(9)
O58 Ni3 O60 94.94(9)
O58 Ni3 N46 82.84(10)
O60 Ni3 N46 171.26(11)
O58 Ni3 O65 159.10(8)
O60 Ni3 O65 89.01(10)
N46 Ni3 O65 96.07(11)
O58 Ni3 N43 105.64(11)
O60 Ni3 N43 88.74(14)
N46 Ni3 N43 83.75(15)
O65 Ni3 N43 94.94(11)
O58 Ni3 O67 98.41(8)
O60 Ni3 O67 92.73(10)
N46 Ni3 O67 95.95(11)
O65 Ni3 O67 60.85(8)
N43 Ni3 O67 155.69(10)
O58 Ni3 C66 129.21(10)
O60 Ni3 C66 89.48(11)
N46 Ni3 C66 98.48(12)
O65 Ni3 C66 30.12(9)
N43 Ni3 C66 125.06(12)
O67 Ni3 C66 30.80(9)
O27 Na1 O72 106.37(10)
O27 Na1 O67 119.12(10)
O72 Na1 O67 96.50(9)
O27 Na1 O32 95.01(9)
O72 Na1 O32 137.68(10)
O67 Na1 O32 104.41(9)
C9 O18 Ni2 114.86(17)
C9 O18 Ni1 115.34(17)
Ni2 O18 Ni1 124.02(9)
C21 O20 Ni2 135.13(19)
C21 O22 Ni1 135.6(2)
C26 O25 Ni1 91.89(19)
C26 O27 Ni1 86.33(19)
C26 O27 Na1 131.5(2)
Ni1 O27 Na1 137.69(11)
C31 O30 Ni2 92.76(18)
C31 O32 Ni2 86.22(17)
C31 O32 Na1 134.0(2)
Ni2 O32 Na1 132.34(10)
C49 O58 Ni3 114.67(17)
C49 O58 Ni4 114.11(18)
Ni3 O58 Ni4 124.38(10)
C61 O60 Ni3 135.6(2)
C61 O62 Ni4 135.1(2)
C66 O65 Ni3 90.67(18)
C66 O67 Ni3 87.53(18)
C66 O67 Na1 127.5(2)
Ni3 O67 Na1 138.08(10)
C71 O70 Ni4 95.4(2)
C71 O72 Na1 137.8(2)
C71 O72 Ni4 85.10(19)
Na1 O72 Ni4 129.08(12)
C1 N3 C4 110.9(3)
C1 N3 C2 108.3(3)
C4 N3 C2 109.5(3)
C1 N3 Ni1 111.5(2)
C4 N3 Ni1 105.5(2)
C2 N3 Ni1 111.0(2)
C8 N6 C7 109.7(3)
C8 N6 C5 111.9(3)
C7 N6 C5 109.7(3)
C8 N6 Ni1 103.93(19)
C7 N6 Ni1 117.1(2)
C5 N6 Ni1 104.3(2)
C12 N11 C10 109.7(3)
C12 N11 C13 109.8(3)
C10 N11 C13 112.9(3)
C12 N11 Ni2 116.6(2)
C10 N11 Ni2 102.63(18)
C13 N11 Ni2 105.12(19)
C14 N15 C17 110.9(3)
C14 N15 C16 109.5(3)
C17 N15 C16 109.0(3)
C14 N15 Ni2 105.00(19)
C17 N15 Ni2 112.13(19)
C16 N15 Ni2 110.20(19)
C44 N43 C41 111.1(4)
C44 N43 C42 108.6(4)
C41 N43 C42 109.7(4)
C44 N43 Ni3 105.9(3)
C41 N43 Ni3 110.9(3)
C42 N43 Ni3 110.6(3)
C47 N46 C45 110.7(3)
C47 N46 C48 108.3(3)
C45 N46 C48 111.9(4)
C47 N46 Ni3 117.3(3)
C45 N46 Ni3 105.5(3)
C48 N46 Ni3 102.9(2)
C50 N51 C52 109.1(3)
C50 N51 C53 112.7(3)
C52 N51 C53 108.6(3)
C50 N51 Ni4 103.53(19)
C52 N51 Ni4 116.9(2)
C53 N51 Ni4 106.0(2)
C57 N55 C56 110.3(4)
C57 N55 C54 111.4(4)
C56 N55 C54 104.6(3)
C57 N55 Ni4 113.8(3)
C56 N55 Ni4 112.2(2)
C54 N55 Ni4 104.0(2)
N3 C1 H1A 109.5
N3 C1 H1B 109.5
H1A C1 H1B 109.5
N3 C1 H1C 109.5
H1A C1 H1C 109.5
H1B C1 H1C 109.5
N3 C2 H2A 109.5
N3 C2 H2B 109.5
H2A C2 H2B 109.5
N3 C2 H2C 109.5
H2A C2 H2C 109.5
H2B C2 H2C 109.5
N3 C4 C5 110.8(3)
N3 C4 H4A 109.5
C5 C4 H4A 109.5
N3 C4 H4B 109.5
C5 C4 H4B 109.5
H4A C4 H4B 108.1
C4 C5 N6 110.3(3)
C4 C5 H5A 109.6
N6 C5 H5A 109.6
C4 C5 H5B 109.6
N6 C5 H5B 109.6
H5A C5 H5B 108.1
N6 C7 H7A 109.5
N6 C7 H7B 109.5
H7A C7 H7B 109.5
N6 C7 H7C 109.5
H7A C7 H7C 109.5
H7B C7 H7C 109.5
N6 C8 C9 112.2(3)
N6 C8 H8A 109.2
C9 C8 H8A 109.2
N6 C8 H8B 109.2
C9 C8 H8B 109.2
H8A C8 H8B 107.9
O18 C9 C10 111.5(3)
O18 C9 C8 111.0(3)
C10 C9 C8 109.2(3)
O18 C9 H9 108.4
C10 C9 H9 108.4
C8 C9 H9 108.4
N11 C10 C9 112.0(3)
N11 C10 H10A 109.2
C9 C10 H10A 109.2
N11 C10 H10B 109.2
C9 C10 H10B 109.2
H10A C10 H10B 107.9
N11 C12 H12A 109.5
N11 C12 H12B 109.5
H12A C12 H12B 109.5
N11 C12 H12C 109.5
H12A C12 H12C 109.5
H12B C12 H12C 109.5
N11 C13 C14 109.5(3)
N11 C13 H13A 109.8
C14 C13 H13A 109.8
N11 C13 H13B 109.8
C14 C13 H13B 109.8
H13A C13 H13B 108.2
N15 C14 C13 110.6(3)
N15 C14 H14A 109.5
C13 C14 H14A 109.5
N15 C14 H14B 109.5
C13 C14 H14B 109.5
H14A C14 H14B 108.1
N15 C16 H16A 109.5
N15 C16 H16B 109.5
H16A C16 H16B 109.5
N15 C16 H16C 109.5
H16A C16 H16C 109.5
H16B C16 H16C 109.5
N15 C17 H17A 109.5
N15 C17 H17B 109.5
H17A C17 H17B 109.5
N15 C17 H17C 109.5
H17A C17 H17C 109.5
H17B C17 H17C 109.5
O22 C21 O20 126.7(3)
O22 C21 C23 116.6(3)
O20 C21 C23 116.6(3)
C21 C23 H23A 109.5
C21 C23 H23B 109.5
H23A C23 H23B 109.5
C21 C23 H23C 109.5
H23A C23 H23C 109.5
H23B C23 H23C 109.5
O25 C26 O27 120.6(3)
O25 C26 C28 120.5(3)
O27 C26 C28 118.8(3)
O25 C26 Ni1 57.92(16)
O27 C26 Ni1 63.10(16)
C28 C26 Ni1 171.6(3)
C26 C28 H28A 109.5
C26 C28 H28B 109.5
H28A C28 H28B 109.5
C26 C28 H28C 109.5
H28A C28 H28C 109.5
H28B C28 H28C 109.5
O30 C31 O32 121.0(3)
O30 C31 C33 119.4(3)
O32 C31 C33 119.6(3)
O30 C31 Ni2 57.43(16)
O32 C31 Ni2 63.56(16)
C33 C31 Ni2 176.7(3)
C31 C33 H33A 109.5
C31 C33 H33B 109.5
H33A C33 H33B 109.5
C31 C33 H33C 109.5
H33A C33 H33C 109.5
H33B C33 H33C 109.5
N43 C41 H41A 109.5
N43 C41 H41B 109.5
H41A C41 H41B 109.5
N43 C41 H41C 109.5
H41A C41 H41C 109.5
H41B C41 H41C 109.5
N43 C42 H42A 109.5
N43 C42 H42B 109.5
H42A C42 H42B 109.5
N43 C42 H42C 109.5
H42A C42 H42C 109.5
H42B C42 H42C 109.5
N43 C44 C45 110.5(4)
N43 C44 H44A 109.6
C45 C44 H44A 109.6
N43 C44 H44B 109.6
C45 C44 H44B 109.6
H44A C44 H44B 108.1
N46 C45 C44 110.1(4)
N46 C45 H45A 109.6
C44 C45 H45A 109.6
N46 C45 H45B 109.6
C44 C45 H45B 109.6
H45A C45 H45B 108.2
N46 C47 H47A 109.5
N46 C47 H47B 109.5
H47A C47 H47B 109.5
N46 C47 H47C 109.5
H47A C47 H47C 109.5
H47B C47 H47C 109.5
N46 C48 C49 112.2(3)
N46 C48 H48A 109.2
C49 C48 H48A 109.2
N46 C48 H48B 109.2
C49 C48 H48B 109.2
H48A C48 H48B 107.9
O58 C49 C48 111.7(3)
O58 C49 C50 112.1(3)
C48 C49 C50 109.6(3)
O58 C49 H49 107.8
C48 C49 H49 107.8
C50 C49 H49 107.8
N51 C50 C49 111.8(3)
N51 C50 H50A 109.2
C49 C50 H50A 109.2
N51 C50 H50B 109.2
C49 C50 H50B 109.2
H50A C50 H50B 107.9
N51 C52 H52A 109.5
N51 C52 H52B 109.5
H52A C52 H52B 109.5
N51 C52 H52C 109.5
H52A C52 H52C 109.5
H52B C52 H52C 109.5
C54 C53 N51 109.6(3)
C54 C53 H53A 109.8
N51 C53 H53A 109.8
C54 C53 H53B 109.8
N51 C53 H53B 109.8
H53A C53 H53B 108.2
C53 C54 N55 110.6(3)
C53 C54 H54A 109.5
N55 C54 H54A 109.5
C53 C54 H54B 109.5
N55 C54 H54B 109.5
H54A C54 H54B 108.1
N55 C56 H56A 109.5
N55 C56 H56B 109.5
H56A C56 H56B 109.5
N55 C56 H56C 109.5
H56A C56 H56C 109.5
H56B C56 H56C 109.5
N55 C57 H57A 109.5
N55 C57 H57B 109.5
H57A C57 H57B 109.5
N55 C57 H57C 109.5
H57A C57 H57C 109.5
H57B C57 H57C 109.5
O60 C61 O62 126.8(3)
O60 C61 C63 116.4(3)
O62 C61 C63 116.7(3)
C61 C63 H63A 109.5
C61 C63 H63B 109.5
H63A C63 H63B 109.5
C61 C63 H63C 109.5
H63A C63 H63C 109.5
H63B C63 H63C 109.5
O65 C66 O67 120.7(3)
O65 C66 C68 120.2(3)
O67 C66 C68 119.2(3)
O65 C66 Ni3 59.21(16)
O67 C66 Ni3 61.67(15)
C68 C66 Ni3 174.7(3)
C66 C68 H68A 109.5
C66 C68 H68B 109.5
H68A C68 H68B 109.5
C66 C68 H68C 109.5
H68A C68 H68C 109.5
H68B C68 H68C 109.5
O70 C71 O72 120.5(3)
O70 C71 C73 118.8(3)
O72 C71 C73 120.6(3)
C71 C73 H73A 109.5
C71 C73 H73B 109.5
H73A C73 H73B 109.5
C71 C73 H73C 109.5
H73A C73 H73C 109.5
H73B C73 H73C 109.5
C86 C81 C82 113.8(3)
C86 C81 B80 123.9(3)
C82 C81 B80 122.2(3)
C83 C82 C81 123.5(4)
C83 C82 H82 118.3
C81 C82 H82 118.3
C84 C83 C82 119.7(4)
C84 C83 H83 120.2
C82 C83 H83 120.2
C85 C84 C83 119.5(4)
C85 C84 H84 120.3
C83 C84 H84 120.3
C84 C85 C86 121.0(4)
C84 C85 H85 119.5
C86 C85 H85 119.5
C81 C86 C85 122.5(4)
C81 C86 H86 118.7
C85 C86 H86 118.7
C92 C87 C88 113.9(3)
C92 C87 B80 121.8(3)
C88 C87 B80 124.3(3)
C89 C88 C87 123.3(3)
C89 C88 H88 118.3
C87 C88 H88 118.3
C90 C89 C88 120.5(3)
C90 C89 H89 119.8
C88 C89 H89 119.8
C89 C90 C91 118.9(3)
C89 C90 H90 120.6
C91 C90 H90 120.6
C90 C91 C92 120.1(4)
C90 C91 H91 120.0
C92 C91 H91 120.0
C91 C92 C87 123.3(3)
C91 C92 H92 118.3
C87 C92 H92 118.3
C94 C93 C98 114.6(3)
C94 C93 B80 122.4(3)
C98 C93 B80 122.9(3)
C95 C94 C93 123.8(3)
C95 C94 H94 118.1
C93 C94 H94 118.1
C96 C95 C94 119.6(3)
C96 C95 H95 120.2
C94 C95 H95 120.2
C95 C96 C97 119.2(3)
C95 C96 H96 120.4
C97 C96 H96 120.4
C96 C97 C98 120.3(3)
C96 C97 H97 119.9
C98 C97 H97 119.9
C97 C98 C93 122.6(3)
C97 C98 H98 118.7
C93 C98 H98 118.7
C100 C99 C104 114.6(3)
C100 C99 B80 124.4(3)
C104 C99 B80 120.9(3)
C99 C100 C101 122.8(4)
C99 C100 H100 118.6
C101 C100 H100 118.6
C102 C101 C100 120.6(4)
C102 C101 H101 119.7
C100 C101 H101 119.7
C101 C102 C103 119.2(4)
C101 C102 H102 120.4
C103 C102 H102 120.4
C102 C103 C104 120.1(4)
C102 C103 H103 119.9
C104 C103 H103 119.9
C99 C104 C103 122.7(4)
C99 C104 H104 118.6
C103 C104 H104 118.6
C81 B80 C99 111.0(2)
C81 B80 C93 109.2(2)
C99 B80 C93 107.4(2)
C81 B80 C87 109.8(2)
C99 B80 C87 109.8(2)
C93 B80 C87 109.5(2)

loop_
_geom_bond_atom_site_label_1
_geom_bond_atom_site_label_2
_geom_bond_distance
Ni2 O18 1.9954(19)
Ni2 O20 2.016(2)
Ni2 O30 2.117(2)
Ni2 N15 2.124(2)
Ni2 N11 2.142(3)
Ni2 O32 2.251(2)
Ni2 C31 2.509(3)
Ni4 O58 2.000(2)
Ni4 O62 2.018(2)
Ni4 O70 2.095(2)
Ni4 N55 2.114(3)
Ni4 N51 2.137(3)
Ni4 O72 2.309(2)
Ni1 O18 2.0082(19)
Ni1 O22 2.012(2)
Ni1 O25 2.106(2)
Ni1 N6 2.128(3)
Ni1 N3 2.129(3)
Ni1 O27 2.220(2)
Ni1 C26 2.485(3)
Ni3 O58 1.997(2)
Ni3 O60 2.009(2)
Ni3 N46 2.122(3)
Ni3 O65 2.127(2)
Ni3 N43 2.136(3)
Ni3 O67 2.182(2)
Ni3 C66 2.476(3)
Na1 O27 2.240(2)
Na1 O72 2.255(2)
Na1 O67 2.278(2)
Na1 O32 2.282(2)
O18 C9 1.398(3)
O20 C21 1.244(3)
O22 C21 1.241(3)
O25 C26 1.250(4)
O27 C26 1.266(4)
O30 C31 1.248(3)
O32 C31 1.266(4)
O58 C49 1.408(3)
O60 C61 1.241(4)
O62 C61 1.247(4)
O65 C66 1.243(4)
O67 C66 1.269(4)
O70 C71 1.243(4)
O72 C71 1.261(4)
N3 C1 1.468(4)
N3 C4 1.470(4)
N3 C2 1.485(4)
N6 C8 1.471(4)
N6 C7 1.472(4)
N6 C5 1.495(4)
N11 C12 1.475(4)
N11 C10 1.479(4)
N11 C13 1.485(4)
N15 C14 1.468(4)
N15 C17 1.473(4)
N15 C16 1.479(4)
N43 C44 1.482(6)
N43 C41 1.486(5)
N43 C42 1.489(5)
N46 C47 1.471(5)
N46 C45 1.481(5)
N46 C48 1.483(5)
N51 C50 1.468(4)
N51 C52 1.479(4)
N51 C53 1.480(4)
N55 C57 1.418(5)
N55 C56 1.456(5)
N55 C54 1.515(5)
C1 H1A 0.9600
C1 H1B 0.9600
C1 H1C 0.9600
C2 H2A 0.9600
C2 H2B 0.9600
C2 H2C 0.9600
C4 C5 1.478(5)
C4 H4A 0.9700
C4 H4B 0.9700
C5 H5A 0.9700
C5 H5B 0.9700
C7 H7A 0.9600
C7 H7B 0.9600
C7 H7C 0.9600
C8 C9 1.521(4)
C8 H8A 0.9700
C8 H8B 0.9700
C9 C10 1.510(4)
C9 H9 0.9800
C10 H10A 0.9700
C10 H10B 0.9700
C12 H12A 0.9600
C12 H12B 0.9600
C12 H12C 0.9600
C13 C14 1.510(5)
C13 H13A 0.9700
C13 H13B 0.9700
C14 H14A 0.9700
C14 H14B 0.9700
C16 H16A 0.9600
C16 H16B 0.9600
C16 H16C 0.9600
C17 H17A 0.9600
C17 H17B 0.9600
C17 H17C 0.9600
C21 C23 1.506(4)
C23 H23A 0.9600
C23 H23B 0.9600
C23 H23C 0.9600
C26 C28 1.506(5)
C28 H28A 0.9600
C28 H28B 0.9600
C28 H28C 0.9600
C31 C33 1.501(5)
C33 H33A 0.9600
C33 H33B 0.9600
C33 H33C 0.9600
C41 H41A 0.9600
C41 H41B 0.9600
C41 H41C 0.9600
C42 H42A 0.9600
C42 H42B 0.9600
C42 H42C 0.9600
C44 C45 1.489(7)
C44 H44A 0.9700
C44 H44B 0.9700
C45 H45A 0.9700
C45 H45B 0.9700
C47 H47A 0.9600
C47 H47B 0.9600
C47 H47C 0.9600
C48 C49 1.501(4)
C48 H48A 0.9700
C48 H48B 0.9700
C49 C50 1.513(5)
C49 H49 0.9800
C50 H50A 0.9700
C50 H50B 0.9700
C52 H52A 0.9600
C52 H52B 0.9600
C52 H52C 0.9600
C53 C54 1.464(5)
C53 H53A 0.9700
C53 H53B 0.9700
C54 H54A 0.9700
C54 H54B 0.9700
C56 H56A 0.9600
C56 H56B 0.9600
C56 H56C 0.9600
C57 H57A 0.9600
C57 H57B 0.9600
C57 H57C 0.9600
C61 C63 1.520(4)
C63 H63A 0.9600
C63 H63B 0.9600
C63 H63C 0.9600
C66 C68 1.504(4)
C68 H68A 0.9600
C68 H68B 0.9600
C68 H68C 0.9600
C71 C73 1.502(5)
C73 H73A 0.9600
C73 H73B 0.9600
C73 H73C 0.9600
C81 C86 1.398(4)
C81 C82 1.414(4)
C81 B80 1.644(4)
C82 C83 1.394(5)
C82 H82 0.9300
C83 C84 1.364(6)
C83 H83 0.9300
C84 C85 1.360(6)
C84 H84 0.9300
C85 C86 1.398(5)
C85 H85 0.9300
C86 H86 0.9300
C87 C92 1.397(4)
C87 C88 1.399(4)
C87 B80 1.657(4)
C88 C89 1.384(4)
C88 H88 0.9300
C89 C90 1.362(5)
C89 H89 0.9300
C90 C91 1.375(5)
C90 H90 0.9300
C91 C92 1.387(5)
C91 H91 0.9300
C92 H92 0.9300
C93 C94 1.393(4)
C93 C98 1.393(4)
C93 B80 1.653(4)
C94 C95 1.381(4)
C94 H94 0.9300
C95 C96 1.372(5)
C95 H95 0.9300
C96 C97 1.372(5)
C96 H96 0.9300
C97 C98 1.391(4)
C97 H97 0.9300
C98 H98 0.9300
C99 C100 1.393(4)
C99 C104 1.395(4)
C99 B80 1.645(4)
C100 C101 1.397(5)
C100 H100 0.9300
C101 C102 1.350(6)
C101 H101 0.9300
C102 C103 1.370(6)
C102 H102 0.9300
C103 C104 1.397(5)
C103 H103 0.9300
C104 H104 0.9300

loop_
_geom_torsion_atom_site_label_1
_geom_torsion_atom_site_label_2
_geom_torsion_atom_site_label_3
_geom_torsion_atom_site_label_4
_geom_torsion
C1 N3 C4 C5 81.2(4)
C2 N3 C4 C5 -159.2(3)
Ni1 N3 C4 C5 -39.7(4)
N3 C4 C5 N6 57.8(4)
C8 N6 C5 C4 -154.1(3)
C7 N6 C5 C4 83.9(4)
Ni1 N6 C5 C4 -42.4(3)
C7 N6 C8 C9 -166.8(3)
C5 N6 C8 C9 71.1(4)
Ni1 N6 C8 C9 -40.8(3)
Ni2 O18 C9 C10 16.6(3)
Ni1 O18 C9 C10 -137.8(2)
Ni2 O18 C9 C8 138.6(2)
Ni1 O18 C9 C8 -15.8(3)
N6 C8 C9 O18 39.3(4)
N6 C8 C9 C10 162.7(3)
C12 N11 C10 C9 166.5(3)
C13 N11 C10 C9 -70.8(3)
Ni2 N11 C10 C9 41.9(3)
O18 C9 C10 N11 -41.0(4)
C8 C9 C10 N11 -164.0(3)
C12 N11 C13 C14 -86.3(3)
C10 N11 C13 C14 150.9(3)
Ni2 N11 C13 C14 39.8(3)
C17 N15 C14 C13 -78.4(4)
C16 N15 C14 C13 161.2(3)
Ni2 N15 C14 C13 42.9(3)
N11 C13 C14 N15 -58.4(4)
Ni1 O22 C21 O20 -7.8(5)
Ni1 O22 C21 C23 173.3(2)
Ni2 O20 C21 O22 11.6(5)
Ni2 O20 C21 C23 -169.4(2)
Ni1 O25 C26 O27 -7.7(4)
Ni1 O25 C26 C28 170.3(4)
Ni1 O27 C26 O25 7.3(4)
Na1 O27 C26 O25 166.2(3)
Ni1 O27 C26 C28 -170.7(4)
Na1 O27 C26 C28 -11.8(6)
Na1 O27 C26 Ni1 158.9(3)
Ni2 O30 C31 O32 0.4(3)
Ni2 O30 C31 C33 -179.3(3)
Ni2 O32 C31 O30 -0.3(3)
Na1 O32 C31 O30 -151.3(2)
Ni2 O32 C31 C33 179.3(4)
Na1 O32 C31 C33 28.4(5)
Na1 O32 C31 Ni2 -150.9(3)
C41 N43 C44 C45 82.0(5)
C42 N43 C44 C45 -157.3(4)
Ni3 N43 C44 C45 -38.5(5)
C47 N46 C45 C44 85.1(5)
C48 N46 C45 C44 -154.0(4)
Ni3 N46 C45 C44 -42.8(5)
N43 C44 C45 N46 56.8(6)
C47 N46 C48 C49 -167.0(3)
C45 N46 C48 C49 70.7(4)
Ni3 N46 C48 C49 -42.1(3)
Ni3 O58 C49 C48 -12.7(4)
Ni4 O58 C49 C48 139.7(3)
Ni3 O58 C49 C50 -136.1(2)
Ni4 O58 C49 C50 16.3(3)
N46 C48 C49 O58 38.4(4)
N46 C48 C49 C50 163.2(3)
C52 N51 C50 C49 166.1(3)
C53 N51 C50 C49 -73.2(3)
Ni4 N51 C50 C49 40.9(3)
O58 C49 C50 N51 -40.1(4)
C48 C49 C50 N51 -164.7(3)
C50 N51 C53 C54 152.2(3)
C52 N51 C53 C54 -86.8(4)
Ni4 N51 C53 C54 39.6(4)
N51 C53 C54 N55 -58.4(4)
C57 N55 C54 C53 -78.9(4)
C56 N55 C54 C53 161.9(3)
Ni4 N55 C54 C53 44.1(4)
Ni3 O60 C61 O62 -8.1(6)
Ni3 O60 C61 C63 172.3(3)
Ni4 O62 C61 O60 9.9(6)
Ni4 O62 C61 C63 -170.5(3)
Ni3 O65 C66 O67 -5.2(3)
Ni3 O65 C66 C68 173.8(3)
Ni3 O67 C66 O65 5.1(3)
Na1 O67 C66 O65 160.0(2)
Ni3 O67 C66 C68 -174.0(3)
Na1 O67 C66 C68 -19.0(5)
Na1 O67 C66 Ni3 154.9(2)
Ni4 O70 C71 O72 1.0(3)
Ni4 O70 C71 C73 -179.9(3)
Na1 O72 C71 O70 -148.8(3)
Ni4 O72 C71 O70 -0.9(3)
Na1 O72 C71 C73 32.1(5)
Ni4 O72 C71 C73 180.0(3)
C86 C81 C82 C83 -2.1(5)
B80 C81 C82 C83 175.8(3)
C81 C82 C83 C84 1.3(6)
C82 C83 C84 C85 0.2(6)
C83 C84 C85 C86 -0.8(6)
C82 C81 C86 C85 1.5(5)
B80 C81 C86 C85 -176.3(3)
C84 C85 C86 C81 -0.2(6)
C92 C87 C88 C89 -0.8(5)
B80 C87 C88 C89 177.9(3)
C87 C88 C89 C90 1.1(5)
C88 C89 C90 C91 0.0(6)
C89 C90 C91 C92 -1.2(6)
C90 C91 C92 C87 1.5(6)
C88 C87 C92 C91 -0.5(5)
B80 C87 C92 C91 -179.3(3)
C98 C93 C94 C95 -0.7(5)
B80 C93 C94 C95 -179.2(3)
C93 C94 C95 C96 0.7(6)
C94 C95 C96 C97 -0.4(6)
C95 C96 C97 C98 0.3(5)
C96 C97 C98 C93 -0.4(5)
C94 C93 C98 C97 0.6(4)
B80 C93 C98 C97 179.1(3)
C104 C99 C100 C101 0.2(4)
B80 C99 C100 C101 174.8(3)
C99 C100 C101 C102 0.3(6)
C100 C101 C102 C103 -0.5(6)
C101 C102 C103 C104 0.1(5)
C100 C99 C104 C103 -0.6(4)
B80 C99 C104 C103 -175.4(3)
C102 C103 C104 C99 0.5(5)
C86 C81 B80 C99 -128.6(3)
C82 C81 B80 C99 53.8(3)
C86 C81 B80 C93 -10.3(4)
C82 C81 B80 C93 172.0(3)
C86 C81 B80 C87 109.9(3)
C82 C81 B80 C87 -67.8(3)
C100 C99 B80 C81 12.0(4)
C104 C99 B80 C81 -173.7(2)
C100 C99 B80 C93 -107.4(3)
C104 C99 B80 C93 67.0(3)
C100 C99 B80 C87 133.6(3)
C104 C99 B80 C87 -52.1(3)
C94 C93 B80 C81 83.8(3)
C98 C93 B80 C81 -94.6(3)
C94 C93 B80 C99 -155.8(3)
C98 C93 B80 C99 25.9(4)
C94 C93 B80 C87 -36.6(4)
C98 C93 B80 C87 145.1(3)
C92 C87 B80 C81 -157.4(3)
C88 C87 B80 C81 23.9(4)
C92 C87 B80 C99 80.3(3)
C88 C87 B80 C99 -98.3(3)
C92 C87 B80 C93 -37.4(4)
C88 C87 B80 C93 143.9(3)
